data_7036229
loop_
_publ_author_name
'Zhao, Tiankun'
'Gr\"utzke, Martin'
'G\"otz, Kathrin H'
'Druzhenko, Tetiana'
'Huhn, Thomas'

_publ_section_title
;
 Synthesis and X-ray structure analysis of cytotoxic heptacoordinate
 sulfonamide salan titanium(iv)-bis-chelates.
;
_journal_issue 37
_journal_name_full 'Dalton transactions (Cambridge, England : 2003)'
_journal_page_first 16475
_journal_page_last 16485
_journal_paper_doi 10.1039/c5dt01618e
_journal_volume 44
_journal_year 2015
_chemical_formula_sum 'C25 H25 N3 O6 Ti'
_chemical_formula_weight 511.38
_chemical_melting_point 449
_chemical_name_systematic
;
 ?
;
_space_group_crystal_system monoclinic
_space_group_IT_number 15
_space_group_name_Hall '-C 2yc'
_space_group_name_H-M_alt 'C 1 2/c 1'
_symmetry_space_group_name_Hall '-C 2yc'
_symmetry_space_group_name_H-M 'C 1 2/c 1'
_atom_sites_solution_hydrogens geom
_audit_creation_method SHELXL-2013
_audit_update_record
;
2015-07-05 deposited with the CCDC.
2015-08-20 downloaded from the CCDC.
;
_cell_angle_alpha 90
_cell_angle_beta 91.497(6)
_cell_angle_gamma 90
_cell_formula_units_Z 4
_cell_length_a 16.7824(13)
_cell_length_b 14.9183(9)
_cell_length_c 8.6437(7)
_cell_measurement_reflns_used 16892
_cell_measurement_temperature 100(2)
_cell_measurement_theta_max 26.69
_cell_measurement_theta_min 1.83
_cell_volume 2163.3(3)
_computing_cell_refinement 'STOE X-AREA'
_computing_data_collection 'STOE X-AREA'
_computing_data_reduction 'STOE X-RED'
_computing_molecular_graphics 'ORTEP-3 for Windows (Farrugia, 2012)'
_computing_publication_material 'WinGX publication routines (Farrugia, 2012)'
_computing_structure_refinement 'SHELXL-2013 (Sheldrick, 2013)'
_computing_structure_solution 'SHELXS-2013 (Sheldrick, 2013)'
_diffrn_ambient_temperature 100(2)
_diffrn_detector_area_resol_mean 6.67
_diffrn_measured_fraction_theta_full 1.000
_diffrn_measured_fraction_theta_max 0.995
_diffrn_measurement_device_type 'STOE IPDS 2T'
_diffrn_measurement_method 'rotation method'
_diffrn_radiation_type MoK\a
_diffrn_radiation_wavelength 0.71073
_diffrn_reflns_av_R_equivalents 0.1342
_diffrn_reflns_av_unetI/netI 0.1260
_diffrn_reflns_laue_measured_fraction_full 1.000
_diffrn_reflns_laue_measured_fraction_max 0.995
_diffrn_reflns_limit_h_max 20
_diffrn_reflns_limit_h_min -20
_diffrn_reflns_limit_k_max 18
_diffrn_reflns_limit_k_min -18
_diffrn_reflns_limit_l_max 10
_diffrn_reflns_limit_l_min -10
_diffrn_reflns_number 14886
_diffrn_reflns_point_group_measured_fraction_full 1.000
_diffrn_reflns_point_group_measured_fraction_max 0.995
_diffrn_reflns_theta_full 25.242
_diffrn_reflns_theta_max 26.261
_diffrn_reflns_theta_min 1.827
_diffrn_source 'sealed X-ray tube, 12 x 0.4 mm long-fine focus'
_exptl_absorpt_coefficient_mu 0.447
_exptl_absorpt_correction_T_max 0.9415
_exptl_absorpt_correction_T_min 0.6640
_exptl_absorpt_correction_type integration
_exptl_absorpt_process_details
;
'X-SHAPE 2.07 (03-Aug-2005) Stoe & Cie, Darmstadt, Germany'
;
_exptl_crystal_colour orange-red
_exptl_crystal_density_diffrn 1.570
_exptl_crystal_description fragment
_exptl_crystal_F_000 1064
_exptl_crystal_recrystallization_method 'Re-crystallisation from solvent: acetone, DCM'
_exptl_crystal_size_max 0.460
_exptl_crystal_size_mid 0.293
_exptl_crystal_size_min 0.180
_refine_diff_density_max 0.537
_refine_diff_density_min -0.338
_refine_diff_density_rms 0.072
_refine_ls_extinction_method none
_refine_ls_goodness_of_fit_ref 1.043
_refine_ls_hydrogen_treatment constr
_refine_ls_matrix_type full
_refine_ls_number_parameters 161
_refine_ls_number_reflns 2181
_refine_ls_number_restraints 0
_refine_ls_restrained_S_all 1.043
_refine_ls_R_factor_all 0.0449
_refine_ls_R_factor_gt 0.0332
_refine_ls_shift/su_max 0.001
_refine_ls_shift/su_mean 0.000
_refine_ls_structure_factor_coef Fsqd
_refine_ls_weighting_details 'w=1/[\s^2^(Fo^2^)+(0.0564P)^2^+1.4636P] where P=(Fo^2^+2Fc^2^)/3'
_refine_ls_weighting_scheme calc
_refine_ls_wR_factor_gt 0.0893
_refine_ls_wR_factor_ref 0.0916
_reflns_Friedel_coverage 0.000
_reflns_number_gt 1909
_reflns_number_total 2181
_reflns_threshold_expression 'I > 2\s(I)'
_cod_data_source_file c5dt01618e2.cif
_cod_data_source_block shelx
_cod_depositor_comments 'Adding full bibliography for 7036228--7036229.cif.'
_cod_database_code 7036229
_shelx_space_group_comment
;
The symmetry employed for this shelxl refinement is uniquely defined
by the following loop, which should always be used as a source of
symmetry information in preference to the above space-group names.
They are only intended as comments.
;
_shelxl_version_number 2013-4

loop_
_space_group_symop_operation_xyz
'x, y, z'
'-x, y, -z+1/2'
'x+1/2, y+1/2, z'
'-x+1/2, y+1/2, -z+1/2'
'-x, -y, -z'
'x, -y, z-1/2'
'-x+1/2, -y+1/2, -z'
'x+1/2, -y+1/2, z-1/2'

loop_
_atom_site_label
_atom_site_type_symbol
_atom_site_fract_x
_atom_site_fract_y
_atom_site_fract_z
_atom_site_U_iso_or_equiv
_atom_site_adp_type
_atom_site_occupancy
_atom_site_site_symmetry_order
_atom_site_calc_flag
_atom_site_refinement_flags_posn
_atom_site_refinement_flags_adp
_atom_site_refinement_flags_occupancy
C1 C 0.63086(10) 0.70807(11) 0.4821(2) 0.0192(3) Uani 1 1 d . . .
C2 C 0.64775(10) 0.71127(12) 0.6416(2) 0.0213(4) Uani 1 1 d . . .
H2 H 0.6183 0.7503 0.7054 0.026 Uiso 1 1 calc R U .
C3 C 0.70732(10) 0.65775(12) 0.7069(2) 0.0235(4) Uani 1 1 d . . .
H3 H 0.7192 0.6609 0.8148 0.028 Uiso 1 1 calc R U .
C4 C 0.74969(10) 0.59933(12) 0.6139(2) 0.0230(4) Uani 1 1 d . . .
H4 H 0.7896 0.5615 0.6585 0.028 Uiso 1 1 calc R U .
C5 C 0.73335(10) 0.59682(12) 0.4565(2) 0.0232(4) Uani 1 1 d . . .
H5 H 0.7623 0.5566 0.3938 0.028 Uiso 1 1 calc R U .
C6 C 0.67556(9) 0.65169(12) 0.3875(2) 0.0200(4) Uani 1 1 d . . .
C7 C 0.66019(10) 0.64950(12) 0.2154(2) 0.0212(4) Uani 1 1 d . . .
H7A H 0.6801 0.7057 0.1694 0.025 Uiso 1 1 calc R U .
H7B H 0.6902 0.5990 0.1706 0.025 Uiso 1 1 calc R U .
C8 C 0.54484(10) 0.55639(11) 0.2499(2) 0.0213(4) Uani 1 1 d . . .
H8A H 0.5663 0.5536 0.3575 0.026 Uiso 1 1 calc R U .
H8B H 0.5640 0.5031 0.1937 0.026 Uiso 1 1 calc R U .
C9 C 0.56720(11) 0.62832(12) 0.0035(2) 0.0240(4) Uani 1 1 d . . .
H9A H 0.6010 0.5784 -0.0280 0.036 Uiso 1 1 calc R U .
H9B H 0.5848 0.6836 -0.0465 0.036 Uiso 1 1 calc R U .
H9C H 0.5117 0.6159 -0.0275 0.036 Uiso 1 1 calc R U .
C10 C 0.55277(9) 0.95695(11) 0.16534(19) 0.0185(3) Uani 1 1 d . . .
C11 C 0.60465(10) 0.89324(11) 0.07903(19) 0.0194(3) Uani 1 1 d . . .
C12 C 0.5000 1.09620(17) 0.2500 0.0251(5) Uani 1 2 d S T P
H12 H 0.5000 1.1599 0.2500 0.030 Uiso 1 2 calc R U P
C13 C 0.55435(10) 1.05007(12) 0.1617(2) 0.0225(4) Uani 1 1 d . . .
H13 H 0.5916 1.0812 0.1006 0.027 Uiso 1 1 calc R U .
N1 N 0.57330(8) 0.63908(10) 0.17370(16) 0.0190(3) Uani 1 1 d . . .
N2 N 0.5000 0.91270(13) 0.2500 0.0168(4) Uani 1 2 d S T P
O1 O 0.57050(7) 0.75706(8) 0.41990(14) 0.0189(3) Uani 1 1 d . . .
O2 O 0.58532(7) 0.81057(8) 0.10518(14) 0.0198(3) Uani 1 1 d . . .
O3 O 0.65741(7) 0.91909(9) -0.00433(15) 0.0262(3) Uani 1 1 d . . .
Ti1 Ti 0.5000 0.76669(3) 0.2500 0.01570(14) Uani 1 2 d S T P

loop_
_atom_site_aniso_label
_atom_site_aniso_U_11
_atom_site_aniso_U_22
_atom_site_aniso_U_33
_atom_site_aniso_U_23
_atom_site_aniso_U_13
_atom_site_aniso_U_12
C1 0.0183(8) 0.0164(8) 0.0228(8) 0.0020(6) 0.0012(6) -0.0011(6)
C2 0.0213(8) 0.0207(8) 0.0219(8) 0.0004(6) 0.0017(6) 0.0004(7)
C3 0.0214(8) 0.0253(9) 0.0236(9) 0.0030(7) -0.0015(7) -0.0036(7)
C4 0.0158(8) 0.0205(9) 0.0325(9) 0.0055(7) -0.0025(7) 0.0013(6)
C5 0.0176(8) 0.0199(8) 0.0321(9) -0.0007(7) 0.0030(7) 0.0012(6)
C6 0.0175(8) 0.0189(8) 0.0238(9) 0.0007(6) 0.0021(6) -0.0021(6)
C7 0.0186(8) 0.0202(8) 0.0249(9) -0.0012(6) 0.0040(6) 0.0026(6)
C8 0.0250(9) 0.0139(8) 0.0251(9) -0.0005(6) 0.0008(7) 0.0005(6)
C9 0.0302(9) 0.0211(9) 0.0209(9) -0.0039(7) 0.0025(7) 0.0016(7)
C10 0.0172(7) 0.0186(8) 0.0195(8) 0.0008(6) -0.0053(6) -0.0019(6)
C11 0.0195(8) 0.0194(8) 0.0191(8) 0.0014(6) -0.0036(6) -0.0026(6)
C12 0.0228(12) 0.0144(11) 0.0377(14) 0.000 -0.0087(11) 0.000
C13 0.0193(8) 0.0187(8) 0.0291(9) 0.0042(7) -0.0053(7) -0.0035(6)
N1 0.0210(7) 0.0174(7) 0.0186(7) -0.0012(5) 0.0018(5) -0.0005(5)
N2 0.0171(9) 0.0161(9) 0.0170(9) 0.000 -0.0034(7) 0.000
O1 0.0188(6) 0.0183(6) 0.0196(6) -0.0005(4) 0.0004(4) 0.0031(4)
O2 0.0215(6) 0.0161(6) 0.0219(6) -0.0006(5) 0.0040(5) -0.0021(4)
O3 0.0241(6) 0.0268(7) 0.0278(7) 0.0019(5) 0.0058(5) -0.0055(5)
Ti1 0.0170(2) 0.0134(2) 0.0168(2) 0.000 0.00160(15) 0.000

loop_
_atom_type_symbol
_atom_type_description
_atom_type_scat_dispersion_real
_atom_type_scat_dispersion_imag
_atom_type_scat_source
C C 0.0033 0.0016 'International Tables Vol C Tables 4.2.6.8 and 6.1.1.4'
H H 0.0000 0.0000 'International Tables Vol C Tables 4.2.6.8 and 6.1.1.4'
N N 0.0061 0.0033 'International Tables Vol C Tables 4.2.6.8 and 6.1.1.4'
O O 0.0106 0.0060 'International Tables Vol C Tables 4.2.6.8 and 6.1.1.4'
Ti Ti 0.2776 0.4457 'International Tables Vol C Tables 4.2.6.8 and 6.1.1.4'

loop_
_geom_angle_atom_site_label_1
_geom_angle_atom_site_label_2
_geom_angle_atom_site_label_3
_geom_angle
_geom_angle_site_symmetry_1
_geom_angle_site_symmetry_3
O1 C1 C2 120.29(15) . .
O1 C1 C6 119.93(15) . .
C2 C1 C6 119.76(15) . .
C3 C2 C1 120.38(16) . .
C2 C3 C4 119.90(16) . .
C5 C4 C3 119.61(16) . .
C4 C5 C6 121.63(16) . .
C5 C6 C1 118.66(16) . .
C5 C6 C7 120.73(15) . .
C1 C6 C7 120.60(15) . .
N1 C7 C6 112.35(14) . .
N1 C8 C8 109.53(11) . 2_655
N2 C10 C13 121.26(16) . .
N2 C10 C11 111.13(15) . .
C13 C10 C11 127.61(16) . .
O3 C11 O2 126.37(16) . .
O3 C11 C10 122.24(16) . .
O2 C11 C10 111.39(14) . .
C13 C12 C13 120.5(2) 2_655 .
C12 C13 C10 118.05(17) . .
C9 N1 C8 109.64(13) . .
C9 N1 C7 106.93(13) . .
C8 N1 C7 107.55(13) . .
C9 N1 Ti1 109.92(10) . .
C8 N1 Ti1 111.67(10) . .
C7 N1 Ti1 110.99(10) . .
C10 N2 C10 120.9(2) . 2_655
C10 N2 Ti1 119.57(10) . .
C10 N2 Ti1 119.57(10) 2_655 .
C1 O1 Ti1 143.98(11) . .
C11 O2 Ti1 126.62(11) . .
O1 Ti1 O1 171.17(7) 2_655 .
O1 Ti1 O2 89.00(5) 2_655 .
O1 Ti1 O2 93.84(5) . .
O1 Ti1 O2 93.84(5) 2_655 2_655
O1 Ti1 O2 89.00(5) . 2_655
O2 Ti1 O2 142.47(7) . 2_655
O1 Ti1 N2 94.42(4) 2_655 .
O1 Ti1 N2 94.41(4) . .
O2 Ti1 N2 71.23(3) . .
O2 Ti1 N2 71.23(3) 2_655 .
O1 Ti1 N1 92.41(5) 2_655 .
O1 Ti1 N1 80.46(5) . .
O2 Ti1 N1 73.05(5) . .
O2 Ti1 N1 143.95(5) 2_655 .
N2 Ti1 N1 143.46(3) . .
O1 Ti1 N1 80.46(5) 2_655 2_655
O1 Ti1 N1 92.41(5) . 2_655
O2 Ti1 N1 143.95(5) . 2_655
O2 Ti1 N1 73.05(5) 2_655 2_655
N2 Ti1 N1 143.46(3) . 2_655
N1 Ti1 N1 73.08(7) . 2_655

loop_
_geom_bond_atom_site_label_1
_geom_bond_atom_site_label_2
_geom_bond_distance
_geom_bond_site_symmetry_2
C1 O1 1.349(2) .
C1 C2 1.401(2) .
C1 C6 1.404(2) .
C2 C3 1.388(2) .
C3 C4 1.393(3) .
C4 C5 1.382(3) .
C5 C6 1.391(2) .
C6 C7 1.503(2) .
C7 N1 1.501(2) .
C8 N1 1.483(2) .
C8 C8 1.505(3) 2_655
C9 N1 1.480(2) .
C10 N2 1.3376(19) .
C10 C13 1.390(2) .
C10 C11 1.501(2) .
C11 O3 1.219(2) .
C11 O2 1.297(2) .
C12 C13 1.387(2) 2_655
C12 C13 1.387(2) .
N1 Ti1 2.3695(14) .
N2 C10 1.3377(19) 2_655
N2 Ti1 2.178(2) .
O1 Ti1 1.8672(11) .
O2 Ti1 2.0345(12) .
Ti1 O1 1.8672(11) 2_655
Ti1 O2 2.0345(12) 2_655
Ti1 N1 2.3695(14) 2_655

loop_
_geom_torsion_atom_site_label_1
_geom_torsion_atom_site_label_2
_geom_torsion_atom_site_label_3
_geom_torsion_atom_site_label_4
_geom_torsion
_geom_torsion_site_symmetry_1
_geom_torsion_site_symmetry_4
O1 C1 C2 C3 176.93(15) . .
C6 C1 C2 C3 -1.3(3) . .
C1 C2 C3 C4 -1.1(3) . .
C2 C3 C4 C5 1.6(3) . .
C3 C4 C5 C6 0.3(3) . .
C4 C5 C6 C1 -2.6(3) . .
C4 C5 C6 C7 178.46(16) . .
O1 C1 C6 C5 -175.10(15) . .
C2 C1 C6 C5 3.1(2) . .
O1 C1 C6 C7 3.8(2) . .
C2 C1 C6 C7 -177.98(15) . .
C5 C6 C7 N1 129.86(16) . .
C1 C6 C7 N1 -49.0(2) . .
N2 C10 C11 O3 -179.34(13) . .
C13 C10 C11 O3 1.9(3) . .
N2 C10 C11 O2 0.92(17) . .
C13 C10 C11 O2 -177.82(15) . .
C13 C12 C13 C10 -0.32(10) 2_655 .
N2 C10 C13 C12 0.7(2) . .
C11 C10 C13 C12 179.29(13) . .
C8 C8 N1 C9 -80.01(19) 2_655 .
C8 C8 N1 C7 164.07(16) 2_655 .
C8 C8 N1 Ti1 42.07(18) 2_655 .
C6 C7 N1 C9 -174.18(14) . .
C6 C7 N1 C8 -56.48(17) . .
C6 C7 N1 Ti1 65.94(15) . .
C13 C10 N2 C10 -0.34(11) . 2_655
C11 C10 N2 C10 -179.17(14) . 2_655
C13 C10 N2 Ti1 179.66(11) . .
C11 C10 N2 Ti1 0.83(14) . .
C2 C1 O1 Ti1 -158.12(14) . .
C6 C1 O1 Ti1 20.1(3) . .
O3 C11 O2 Ti1 177.66(13) . .
C10 C11 O2 Ti1 -2.61(18) . .
C1 O1 Ti1 O2 -73.39(19) . .
C1 O1 Ti1 O2 144.08(18) . 2_655
C1 O1 Ti1 N2 -144.83(18) . .
C1 O1 Ti1 N1 -1.30(18) . .
C1 O1 Ti1 N1 71.09(18) . 2_655
